data_2021329
loop_
_publ_author_name
'Chen, Ning-Ning'
'Ni, Jian-Ning'
'Wang, Jun'

_publ_section_title
;
 A new two-dimensional Cd^II^ coordination polymer based on
 1,3-bis(2-methyl-1<i>H</i>-imidazol-1-yl)benzene and
 1,3-phenylenediacetic acid: synthesis, crystal structure and physical
 properties
;
_journal_coeditor_code LF3078
_journal_issue 12
_journal_name_full 'Acta Crystallographica Section C'
_journal_page_first
;
;
_journal_paper_doi 10.1107/S2053229618015061
_journal_volume 74
_journal_year 2018
_chemical_formula_iupac '[Cd (C10 H8 O4) (C14 H14 N4)], 2H2 O'
_chemical_formula_moiety 'C24 H22 Cd N4 O4, 2(H2 O)'
_chemical_formula_sum 'C24 H26 Cd N4 O6'
_chemical_formula_weight 578.89
_chemical_name_systematic
'Poly[[[\m-1,3-bis(2-methyl-1<i>H</i>-imidazol-1-yl)benzene-\k^2^<i>N</i>:<i>N</i>'](\m-1,3-phenylenediacetato-\k^4^<i>O</i>,<i>O</i>':<i>O</i>'',<i>O</i>''')cadmium(II)] dihydrate]'
_space_group_crystal_system triclinic
_space_group_IT_number 2
_space_group_name_Hall '-P 1'
_space_group_name_H-M_alt 'P -1'
_symmetry_space_group_name_Hall '-P 1'
_symmetry_space_group_name_H-M 'P -1'
_atom_sites_solution_hydrogens mixed
_audit_creation_method SHELXL-2014
_cell_angle_alpha 95.776(15)
_cell_angle_beta 94.925(16)
_cell_angle_gamma 91.207(17)
_cell_formula_units_Z 2
_cell_length_a 9.643(8)
_cell_length_b 10.934(9)
_cell_length_c 11.787(9)
_cell_measurement_reflns_used 9712
_cell_measurement_temperature 296(2)
_cell_measurement_theta_max 27.81
_cell_measurement_theta_min 2.12
_cell_volume 1231.4(17)
_computing_cell_refinement 'SAINT (Bruker, 2018)'
_computing_data_collection 'APEX3 (Bruker, 2018)'
_computing_data_reduction 'SAINT (Bruker, 2018)'
_computing_molecular_graphics
;
DIAMOND (Brandenburg, 2005)
;
_computing_publication_material
;
SHELXL2014 (Sheldrick, 2015b)
;
_computing_structure_refinement
;
SHELXL2014 (Sheldrick, 2015b)
;
_computing_structure_solution
;
SHELXS2014 (Sheldrick, 2015a)
;
_diffrn_ambient_temperature 296(2)
_diffrn_measured_fraction_theta_full 0.995
_diffrn_measured_fraction_theta_max 0.994
_diffrn_measurement_device_type 'Bruker APEXII CCD area detector'
_diffrn_measurement_method 'phi and omega scans'
_diffrn_radiation_type MoK\a
_diffrn_radiation_wavelength 0.71073
_diffrn_reflns_av_R_equivalents 0.0535
_diffrn_reflns_av_unetI/netI 0.0825
_diffrn_reflns_limit_h_max 11
_diffrn_reflns_limit_h_min -11
_diffrn_reflns_limit_k_max 13
_diffrn_reflns_limit_k_min -13
_diffrn_reflns_limit_l_max 14
_diffrn_reflns_limit_l_min -14
_diffrn_reflns_number 10600
_diffrn_reflns_theta_full 25.242
_diffrn_reflns_theta_max 25.999
_diffrn_reflns_theta_min 1.873
_exptl_absorpt_coefficient_mu 0.933
_exptl_absorpt_correction_T_max 0.853
_exptl_absorpt_correction_T_min 0.822
_exptl_absorpt_correction_type multi-scan
_exptl_absorpt_process_details '(SADABS; Bruker, 2008)'
_exptl_crystal_colour colorless
_exptl_crystal_density_diffrn 1.561
_exptl_crystal_description block
_exptl_crystal_F_000 588
_exptl_crystal_size_max 0.210
_exptl_crystal_size_mid 0.190
_exptl_crystal_size_min 0.170
_refine_diff_density_max 0.530
_refine_diff_density_min -1.246
_refine_ls_extinction_method none
_refine_ls_goodness_of_fit_ref 0.964
_refine_ls_hydrogen_treatment constr
_refine_ls_matrix_type full
_refine_ls_number_parameters 318
_refine_ls_number_reflns 4813
_refine_ls_number_restraints 0
_refine_ls_restrained_S_all 0.964
_refine_ls_R_factor_all 0.0738
_refine_ls_R_factor_gt 0.0468
_refine_ls_shift/su_max 0.000
_refine_ls_shift/su_mean 0.000
_refine_ls_structure_factor_coef Fsqd
_refine_ls_weighting_details 'w=1/[\s^2^(Fo^2^)+(0.0570P)^2^] where P=(Fo^2^+2Fc^2^)/3'
_refine_ls_weighting_scheme calc
_refine_ls_wR_factor_gt 0.1041
_refine_ls_wR_factor_ref 0.1191
_reflns_number_gt 3414
_reflns_number_total 4813
_reflns_threshold_expression 'I > 2\s(I)'
_cod_data_source_file lf3078sup1.cif
_cod_data_source_block I
_cod_database_code 2021329
_shelx_space_group_comment
;
The symmetry employed for this shelxl refinement is uniquely defined
by the following loop, which should always be used as a source of
symmetry information in preference to the above space-group names.
They are only intended as comments.
;
_shelx_estimated_absorpt_t_min 0.828
_shelx_estimated_absorpt_t_max 0.857
_shelxl_version_number 2.014

loop_
_space_group_symop_operation_xyz
'x, y, z'
'-x, -y, -z'

loop_
_atom_site_type_symbol
_atom_site_label
_atom_site_fract_x
_atom_site_fract_y
_atom_site_fract_z
_atom_site_U_iso_or_equiv
_atom_site_adp_type
_atom_site_calc_flag
_atom_site_occupancy
C C1 0.5720(6) 0.5366(5) 0.3536(5) 0.0492(14) Uani d 1
C C2 0.4889(6) 0.6532(5) 0.3630(5) 0.0566(15) Uani d 1
H H2A 0.3977 0.6324 0.3858 0.068 Uiso calc 1
H H2B 0.5348 0.7099 0.4240 0.068 Uiso calc 1
C C3 0.4687(5) 0.7199(4) 0.2561(4) 0.0384(12) Uani d 1
C C4 0.4411(5) 0.8452(4) 0.2692(4) 0.0387(12) Uani d 1
H H4 0.4420 0.8847 0.3429 0.046 Uiso calc 1
C C5 0.4124(5) 0.9138(4) 0.1770(4) 0.0373(11) Uani d 1
C C6 0.4132(5) 0.8547(5) 0.0664(5) 0.0441(13) Uani d 1
H H6 0.3934 0.8979 0.0033 0.053 Uiso calc 1
C C7 0.4437(5) 0.7317(5) 0.0515(4) 0.0467(13) Uani d 1
H H7 0.4480 0.6936 -0.0222 0.056 Uiso calc 1
C C8 0.4679(5) 0.6635(5) 0.1440(4) 0.0441(13) Uani d 1
H H8 0.4838 0.5798 0.1314 0.053 Uiso calc 1
C C9 0.3755(5) 1.0466(5) 0.1959(5) 0.0514(14) Uani d 1
H H9A 0.2932 1.0527 0.2378 0.062 Uiso calc 1
H H9B 0.3525 1.0768 0.1222 0.062 Uiso calc 1
C C10 0.4919(6) 1.1288(4) 0.2617(5) 0.0430(13) Uani d 1
C C11 0.8077(5) 0.4551(4) 0.1327(4) 0.0409(12) Uani d 1
H H11 0.7610 0.5255 0.1563 0.049 Uiso calc 1
C C12 0.8605(5) 0.4340(4) 0.0319(4) 0.0372(11) Uani d 1
H H12 0.8563 0.4846 -0.0272 0.045 Uiso calc 1
C C13 0.9025(5) 0.2775(4) 0.1342(4) 0.0371(11) Uani d 1
C C14 0.9934(5) 0.2616(4) -0.0594(4) 0.0326(11) Uani d 1
C C15 0.9205(5) 0.2427(4) -0.1669(4) 0.0367(11) Uani d 1
H H15 0.8280 0.2647 -0.1782 0.044 Uiso calc 1
C C16 0.9904(5) 0.1897(4) -0.2570(4) 0.0359(11) Uani d 1
C C17 1.1256(5) 0.1554(5) -0.2422(4) 0.0440(13) Uani d 1
H H17 1.1704 0.1210 -0.3040 0.053 Uiso calc 1
C C18 1.1954(5) 0.1726(5) -0.1333(5) 0.0463(13) Uani d 1
H H18 1.2863 0.1468 -0.1218 0.056 Uiso calc 1
C C19 1.1303(5) 0.2277(4) -0.0419(4) 0.0406(12) Uani d 1
H H19 1.1781 0.2417 0.0303 0.049 Uiso calc 1
C C20 0.8581(5) 0.0650(5) -0.4251(4) 0.0443(13) Uani d 1
H H20 0.8669 -0.0132 -0.4012 0.053 Uiso calc 1
C C21 0.7859(6) 0.0949(5) -0.5218(4) 0.0476(13) Uani d 1
H H21 0.7358 0.0397 -0.5762 0.057 Uiso calc 1
C C22 0.8798(5) 0.2656(5) -0.4339(4) 0.0398(12) Uani d 1
C C23 0.9483(6) 0.1562(5) 0.1687(5) 0.0543(15) Uani d 1
H H23A 1.0296 0.1681 0.2220 0.081 Uiso calc 1
H H23B 0.9698 0.1043 0.1022 0.081 Uiso calc 1
H H23C 0.8749 0.1179 0.2040 0.081 Uiso calc 1
C C24 0.9242(6) 0.3968(5) -0.4025(5) 0.0607(16) Uani d 1
H H24A 0.8982 0.4435 -0.4653 0.091 Uiso calc 1
H H24B 1.0234 0.4026 -0.3854 0.091 Uiso calc 1
H H24C 0.8797 0.4288 -0.3365 0.091 Uiso calc 1
Cd Cd1 0.69218(4) 0.31120(3) 0.33160(3) 0.03812(14) Uani d 1
N N1 0.8321(4) 0.3580(4) 0.1972(3) 0.0386(10) Uani d 1
N N2 0.9233(4) 0.3206(3) 0.0334(3) 0.0319(9) Uani d 1
N N3 0.9157(4) 0.1731(4) -0.3693(3) 0.0396(10) Uani d 1
N N4 0.7984(4) 0.2198(4) -0.5267(3) 0.0412(10) Uani d 1
O O1 0.5250(4) 0.4471(3) 0.2838(4) 0.0656(12) Uani d 1
O O2 0.6833(4) 0.5293(4) 0.4142(3) 0.0666(12) Uani d 1
O O3 0.6054(4) 1.1358(4) 0.2180(3) 0.0596(11) Uani d 1
O O4 0.4722(4) 1.1873(4) 0.3549(3) 0.0663(11) Uani d 1
O O5 0.2362(5) 0.3928(4) 0.2076(4) 0.0873(15) Uani d 1
H H5A 0.3217 0.4150 0.2193 0.131 Uiso d 1
H H5B 0.2154 0.3541 0.2632 0.131 Uiso d 1
O O6 0.2129(5) 0.2639(5) 0.4184(4) 0.0955(16) Uani d 1
H H6B 0.2263 0.3282 0.4654 0.143 Uiso d 1
H H6A 0.2912 0.2305 0.4136 0.143 Uiso d 1

loop_
_atom_site_aniso_label
_atom_site_aniso_U_11
_atom_site_aniso_U_22
_atom_site_aniso_U_33
_atom_site_aniso_U_12
_atom_site_aniso_U_13
_atom_site_aniso_U_23
C1 0.052(4) 0.054(4) 0.048(3) 0.016(3) 0.025(3) 0.020(3)
C2 0.072(4) 0.059(4) 0.042(3) 0.026(3) 0.012(3) 0.009(3)
C3 0.033(3) 0.045(3) 0.037(3) 0.003(2) 0.003(2) 0.003(2)
C4 0.039(3) 0.041(3) 0.034(3) 0.007(2) -0.003(2) -0.007(2)
C5 0.024(2) 0.038(3) 0.049(3) -0.004(2) -0.001(2) 0.004(2)
C6 0.037(3) 0.046(3) 0.049(3) -0.010(2) -0.004(2) 0.010(3)
C7 0.053(3) 0.051(3) 0.034(3) -0.007(3) 0.001(2) -0.005(2)
C8 0.044(3) 0.037(3) 0.051(3) 0.004(2) 0.004(3) -0.001(2)
C9 0.048(3) 0.044(3) 0.059(4) 0.001(3) -0.007(3) 0.004(3)
C10 0.051(3) 0.026(3) 0.053(3) 0.000(2) -0.002(3) 0.010(2)
C11 0.041(3) 0.035(3) 0.047(3) -0.002(2) 0.010(2) 0.005(2)
C12 0.036(3) 0.038(3) 0.038(3) 0.005(2) 0.002(2) 0.006(2)
C13 0.037(3) 0.040(3) 0.035(3) -0.001(2) 0.003(2) 0.003(2)
C14 0.034(3) 0.033(3) 0.031(3) 0.002(2) 0.004(2) 0.001(2)
C15 0.033(3) 0.041(3) 0.035(3) 0.005(2) -0.001(2) 0.001(2)
C16 0.041(3) 0.037(3) 0.028(3) 0.003(2) -0.001(2) 0.002(2)
C17 0.042(3) 0.052(3) 0.039(3) 0.009(3) 0.013(2) -0.002(2)
C18 0.036(3) 0.049(3) 0.053(3) 0.011(2) 0.005(3) 0.001(3)
C19 0.037(3) 0.046(3) 0.036(3) 0.002(2) -0.004(2) -0.001(2)
C20 0.058(3) 0.034(3) 0.040(3) 0.007(2) 0.003(3) -0.001(2)
C21 0.059(3) 0.042(3) 0.038(3) 0.011(3) 0.000(3) -0.008(2)
C22 0.043(3) 0.047(3) 0.030(3) 0.005(2) 0.008(2) 0.005(2)
C23 0.065(4) 0.049(3) 0.055(3) 0.017(3) 0.019(3) 0.021(3)
C24 0.076(4) 0.048(3) 0.057(4) -0.008(3) -0.009(3) 0.011(3)
Cd1 0.0474(3) 0.0384(2) 0.0285(2) 0.00463(16) 0.00428(16) 0.00203(15)
N1 0.038(2) 0.041(2) 0.037(2) 0.0024(19) 0.0071(19) 0.0007(19)
N2 0.034(2) 0.034(2) 0.028(2) 0.0013(17) 0.0035(17) 0.0031(17)
N3 0.049(3) 0.038(2) 0.031(2) 0.004(2) 0.0011(19) 0.0017(19)
N4 0.055(3) 0.041(2) 0.028(2) 0.011(2) 0.002(2) 0.0043(18)
O1 0.061(3) 0.043(2) 0.088(3) 0.009(2) -0.004(2) -0.006(2)
O2 0.076(3) 0.069(3) 0.051(2) 0.034(2) -0.010(2) -0.005(2)
O3 0.054(3) 0.070(3) 0.051(2) -0.013(2) 0.008(2) -0.007(2)
O4 0.066(3) 0.069(3) 0.060(3) 0.006(2) 0.013(2) -0.017(2)
O5 0.070(3) 0.120(4) 0.066(3) -0.017(3) -0.009(2) -0.001(3)
O6 0.065(3) 0.108(4) 0.106(4) 0.002(3) 0.009(3) -0.024(3)

loop_
_atom_type_symbol
_atom_type_description
_atom_type_scat_dispersion_real
_atom_type_scat_dispersion_imag
_atom_type_scat_source
C C 0.0033 0.0016 'International Tables Vol C Tables 4.2.6.8 and 6.1.1.4'
H H 0.0000 0.0000 'International Tables Vol C Tables 4.2.6.8 and 6.1.1.4'
Cd Cd -0.8075 1.2024 'International Tables Vol C Tables 4.2.6.8 and 6.1.1.4'
N N 0.0061 0.0033 'International Tables Vol C Tables 4.2.6.8 and 6.1.1.4'
O O 0.0106 0.0060 'International Tables Vol C Tables 4.2.6.8 and 6.1.1.4'

loop_
_geom_angle_atom_site_label_1
_geom_angle_atom_site_label_2
_geom_angle_atom_site_label_3
_geom_angle_site_symmetry_1
_geom_angle_site_symmetry_3
_geom_angle
O2 C1 O1 . . 120.9(5)
O2 C1 C2 . . 120.6(6)
O1 C1 C2 . . 118.5(5)
C3 C2 C1 . . 116.6(4)
C3 C2 H2A . . 108.1
C1 C2 H2A . . 108.1
C3 C2 H2B . . 108.1
C1 C2 H2B . . 108.1
H2A C2 H2B . . 107.3
C4 C3 C8 . . 117.0(4)
C4 C3 C2 . . 118.2(4)
C8 C3 C2 . . 124.7(5)
C5 C4 C3 . . 123.1(4)
C5 C4 H4 . . 118.5
C3 C4 H4 . . 118.5
C4 C5 C6 . . 118.3(4)
C4 C5 C9 . . 120.8(5)
C6 C5 C9 . . 120.8(5)
C7 C6 C5 . . 119.6(5)
C7 C6 H6 . . 120.2
C5 C6 H6 . . 120.2
C6 C7 C8 . . 121.5(5)
C6 C7 H7 . . 119.2
C8 C7 H7 . . 119.2
C7 C8 C3 . . 120.4(5)
C7 C8 H8 . . 119.8
C3 C8 H8 . . 119.8
C5 C9 C10 . . 113.7(4)
C5 C9 H9A . . 108.8
C10 C9 H9A . . 108.8
C5 C9 H9B . . 108.8
C10 C9 H9B . . 108.8
H9A C9 H9B . . 107.7
O4 C10 O3 . . 122.0(5)
O4 C10 C9 . . 120.3(5)
O3 C10 C9 . . 117.8(5)
C12 C11 N1 . . 110.5(4)
C12 C11 H11 . . 124.7
N1 C11 H11 . . 124.7
C11 C12 N2 . . 105.7(4)
C11 C12 H12 . . 127.2
N2 C12 H12 . . 127.2
N1 C13 N2 . . 110.0(4)
N1 C13 C23 . . 124.9(4)
N2 C13 C23 . . 125.1(4)
C19 C14 C15 . . 121.3(4)
C19 C14 N2 . . 120.6(4)
C15 C14 N2 . . 118.0(4)
C14 C15 C16 . . 117.7(4)
C14 C15 H15 . . 121.1
C16 C15 H15 . . 121.1
C17 C16 C15 . . 122.2(4)
C17 C16 N3 . . 120.2(4)
C15 C16 N3 . . 117.7(4)
C16 C17 C18 . . 119.1(5)
C16 C17 H17 . . 120.5
C18 C17 H17 . . 120.5
C19 C18 C17 . . 120.5(5)
C19 C18 H18 . . 119.8
C17 C18 H18 . . 119.8
C14 C19 C18 . . 119.2(4)
C14 C19 H19 . . 120.4
C18 C19 H19 . . 120.4
C21 C20 N3 . . 106.5(4)
C21 C20 H20 . . 126.8
N3 C20 H20 . . 126.8
C20 C21 N4 . . 109.2(5)
C20 C21 H21 . . 125.4
N4 C21 H21 . . 125.4
N4 C22 N3 . . 109.3(4)
N4 C22 C24 . . 126.7(4)
N3 C22 C24 . . 124.0(4)
C13 C23 H23A . . 109.5
C13 C23 H23B . . 109.5
H23A C23 H23B . . 109.5
C13 C23 H23C . . 109.5
H23A C23 H23C . . 109.5
H23B C23 H23C . . 109.5
C22 C24 H24A . . 109.5
C22 C24 H24B . . 109.5
H24A C24 H24B . . 109.5
C22 C24 H24C . . 109.5
H24A C24 H24C . . 109.5
H24B C24 H24C . . 109.5
N4 Cd1 N1 1_556 . 114.26(15)
N4 Cd1 O1 1_556 . 145.18(16)
N1 Cd1 O1 . . 94.83(16)
N4 Cd1 O3 1_556 1_545 98.13(15)
N1 Cd1 O3 . 1_545 91.32(15)
O1 Cd1 O3 . 1_545 99.96(15)
N4 Cd1 O2 1_556 . 103.33(14)
N1 Cd1 O2 . . 93.06(14)
O1 Cd1 O2 . . 54.14(14)
O3 Cd1 O2 1_545 . 154.00(14)
N4 Cd1 O4 1_556 1_545 88.39(15)
N1 Cd1 O4 . 1_545 141.31(14)
O1 Cd1 O4 . 1_545 79.21(15)
O3 Cd1 O4 1_545 1_545 53.13(13)
O2 Cd1 O4 . 1_545 112.59(14)
C13 N1 C11 . . 106.1(4)
C13 N1 Cd1 . . 125.4(3)
C11 N1 Cd1 . . 122.4(3)
C13 N2 C12 . . 107.7(4)
C13 N2 C14 . . 127.8(4)
C12 N2 C14 . . 124.5(4)
C22 N3 C20 . . 108.1(4)
C22 N3 C16 . . 124.9(4)
C20 N3 C16 . . 126.8(4)
C22 N4 C21 . . 106.9(4)
C22 N4 Cd1 . 1_554 131.2(3)
C21 N4 Cd1 . 1_554 121.8(3)
C1 O1 Cd1 . . 96.9(3)
C1 O2 Cd1 . . 87.9(3)
C10 O3 Cd1 . 1_565 96.5(3)
C10 O4 Cd1 . 1_565 86.4(3)
H5A O5 H5B . . 108.0
H6B O6 H6A . . 107.1

loop_
_geom_bond_atom_site_label_1
_geom_bond_atom_site_label_2
_geom_bond_site_symmetry_2
_geom_bond_distance
_geom_bond_publ_flag
C1 O2 . 1.246(6) ?
C1 O1 . 1.263(7) ?
C1 C2 . 1.520(7) ?
C2 C3 . 1.520(7) ?
C2 H2A . 0.9700 ?
C2 H2B . 0.9700 ?
C3 C4 . 1.397(6) ?
C3 C8 . 1.400(7) ?
C4 C5 . 1.393(6) ?
C4 H4 . 0.9300 ?
C5 C6 . 1.395(7) ?
C5 C9 . 1.502(7) ?
C6 C7 . 1.380(7) ?
C6 H6 . 0.9300 ?
C7 C8 . 1.387(7) ?
C7 H7 . 0.9300 ?
C8 H8 . 0.9300 ?
C9 C10 . 1.529(7) ?
C9 H9A . 0.9700 ?
C9 H9B . 0.9700 ?
C10 O4 . 1.245(6) ?
C10 O3 . 1.253(6) ?
C11 C12 . 1.334(7) ?
C11 N1 . 1.379(6) ?
C11 H11 . 0.9300 ?
C12 N2 . 1.393(6) ?
C12 H12 . 0.9300 ?
C13 N1 . 1.329(6) ?
C13 N2 . 1.350(6) ?
C13 C23 . 1.491(6) ?
C14 C19 . 1.383(6) ?
C14 C15 . 1.389(6) ?
C14 N2 . 1.439(5) ?
C15 C16 . 1.391(6) ?
C15 H15 . 0.9300 ?
C16 C17 . 1.366(7) ?
C16 N3 . 1.445(6) ?
C17 C18 . 1.390(7) ?
C17 H17 . 0.9300 ?
C18 C19 . 1.385(7) ?
C18 H18 . 0.9300 ?
C19 H19 . 0.9300 ?
C20 C21 . 1.356(7) ?
C20 N3 . 1.375(6) ?
C20 H20 . 0.9300 ?
C21 N4 . 1.376(6) ?
C21 H21 . 0.9300 ?
C22 N4 . 1.337(6) ?
C22 N3 . 1.358(6) ?
C22 C24 . 1.490(7) ?
C23 H23A . 0.9600 ?
C23 H23B . 0.9600 ?
C23 H23C . 0.9600 ?
C24 H24A . 0.9600 ?
C24 H24B . 0.9600 ?
C24 H24C . 0.9600 ?
Cd1 N4 1_556 2.219(4) y
Cd1 N1 . 2.256(4) y
Cd1 O1 . 2.288(4) y
Cd1 O3 1_545 2.322(4) y
Cd1 O2 . 2.490(4) y
Cd1 O4 1_545 2.543(4) y
N4 Cd1 1_554 2.219(4) n
O3 Cd1 1_565 2.322(4) n
O4 Cd1 1_565 2.543(4) n
O5 H5A . 0.8500 ?
O5 H5B . 0.8500 ?
O6 H6B . 0.8500 ?
O6 H6A . 0.8500 ?

loop_
_geom_hbond_atom_site_label_D
_geom_hbond_atom_site_label_H
_geom_hbond_atom_site_label_A
_geom_hbond_site_symmetry_A
_geom_hbond_distance_DH
_geom_hbond_distance_HA
_geom_hbond_distance_DA
_geom_hbond_angle_DHA
C19 H19 O5 1_655 0.93 2.54 3.360(7) 146.6
C6 H6 O3 2_675 0.93 2.60 3.354(7) 138.8
O6 H6B O2 2_666 0.85 2.12 2.945(6) 164.1
O6 H6A O4 1_545 0.85 1.98 2.793(6) 159.5
O5 H5B O6 . 0.85 2.17 3.000(7) 166.7
O5 H5A O1 . 0.85 2.05 2.883(6) 165.7
C8 H8 O1 . 0.93 2.43 3.051(7) 123.9

loop_
_geom_torsion_atom_site_label_1
_geom_torsion_atom_site_label_2
_geom_torsion_atom_site_label_3
_geom_torsion_atom_site_label_4
_geom_torsion_site_symmetry_4
_geom_torsion
O2 C1 C2 C3 . 118.2(6)
O1 C1 C2 C3 . -62.4(7)
C1 C2 C3 C4 . -156.7(5)
C1 C2 C3 C8 . 27.1(8)
C8 C3 C4 C5 . 0.6(7)
C2 C3 C4 C5 . -175.9(5)
C3 C4 C5 C6 . -0.9(7)
C3 C4 C5 C9 . 176.5(5)
C4 C5 C6 C7 . -0.7(7)
C9 C5 C6 C7 . -178.2(5)
C5 C6 C7 C8 . 2.8(8)
C6 C7 C8 C3 . -3.1(8)
C4 C3 C8 C7 . 1.4(7)
C2 C3 C8 C7 . 177.7(5)
C4 C5 C9 C10 . 62.7(7)
C6 C5 C9 C10 . -119.9(5)
C5 C9 C10 O4 . -119.8(5)
C5 C9 C10 O3 . 61.0(6)
N1 C11 C12 N2 . -1.3(5)
C19 C14 C15 C16 . -0.8(7)
N2 C14 C15 C16 . 177.7(4)
C14 C15 C16 C17 . 0.8(7)
C14 C15 C16 N3 . -178.4(4)
C15 C16 C17 C18 . 0.7(8)
N3 C16 C17 C18 . 179.9(5)
C16 C17 C18 C19 . -2.3(8)
C15 C14 C19 C18 . -0.7(7)
N2 C14 C19 C18 . -179.2(4)
C17 C18 C19 C14 . 2.2(8)
N3 C20 C21 N4 . 0.2(6)
N2 C13 N1 C11 . 0.2(5)
C23 C13 N1 C11 . -178.3(5)
N2 C13 N1 Cd1 . 152.8(3)
C23 C13 N1 Cd1 . -25.7(7)
C12 C11 N1 C13 . 0.7(6)
C12 C11 N1 Cd1 . -152.9(3)
N1 C13 N2 C12 . -1.0(5)
C23 C13 N2 C12 . 177.5(5)
N1 C13 N2 C14 . -179.3(4)
C23 C13 N2 C14 . -0.8(8)
C11 C12 N2 C13 . 1.4(5)
C11 C12 N2 C14 . 179.8(4)
C19 C14 N2 C13 . -58.1(7)
C15 C14 N2 C13 . 123.4(5)
C19 C14 N2 C12 . 123.8(5)
C15 C14 N2 C12 . -54.7(6)
N4 C22 N3 C20 . 1.8(6)
C24 C22 N3 C20 . -179.2(5)
N4 C22 N3 C16 . -173.1(4)
C24 C22 N3 C16 . 5.9(8)
C21 C20 N3 C22 . -1.2(6)
C21 C20 N3 C16 . 173.5(4)
C17 C16 N3 C22 . -108.4(6)
C15 C16 N3 C22 . 70.7(6)
C17 C16 N3 C20 . 77.7(7)
C15 C16 N3 C20 . -103.2(6)
N3 C22 N4 C21 . -1.6(6)
C24 C22 N4 C21 . 179.4(5)
N3 C22 N4 Cd1 1_554 177.4(3)
C24 C22 N4 Cd1 1_554 -1.5(8)
C20 C21 N4 C22 . 0.9(6)
C20 C21 N4 Cd1 1_554 -178.3(3)
O2 C1 O1 Cd1 . 3.9(6)
C2 C1 O1 Cd1 . -175.5(4)
O1 C1 O2 Cd1 . -3.6(5)
C2 C1 O2 Cd1 . 175.8(4)
O4 C10 O3 Cd1 1_565 -15.3(5)
C9 C10 O3 Cd1 1_565 163.9(4)
O3 C10 O4 Cd1 1_565 13.9(5)
C9 C10 O4 Cd1 1_565 -165.3(4)

_cod_database_fobs_code 2021329
